data_4350464
loop_
_publ_author_name
'Estrader, Marta'
'Ribas, Joan'
'Tangoulis, Vassilis'
'Solans, Xavier'
'Font-Bard\'ia, Merce'
'Maestro, Miguel'
'Diaz, Carmen'

_publ_section_title
;
 Synthesis, crystal structure, and magnetic studies of one-dimensional
 cyano-bridged Ln3+-Cr3+ complexes with bpy as a blocking ligand.
;
_journal_issue 20
_journal_name_full 'Inorganic chemistry'
_journal_page_first 8239
_journal_page_last 8250
_journal_paper_doi 10.1021/ic060942q
_journal_volume 45
_journal_year 2006
_chemical_formula_moiety 'C26 H22 Pr Cr N10 O3, 7/2(C10 H8 N2), 4(H2 O)'
_chemical_formula_sum 'C61 H58 Cr N17 O7 Pr'
_chemical_formula_weight 1334.15
_space_group_IT_number 55
_space_group_name_Hall '-P 2 2ab'
_space_group_name_H-M_alt 'P b a m'
_symmetry_cell_setting orthorhombic
_symmetry_space_group_name_H-M 'P b a m'
_atom_sites_solution_hydrogens geom
_atom_sites_solution_primary direct
_atom_sites_solution_secondary difmap
_audit_creation_method SHELXL-97
_cell_angle_alpha 90.00
_cell_angle_beta 90.00
_cell_angle_gamma 90.00
_cell_formula_units_Z 8
_cell_length_a 25.419(8)
_cell_length_b 20.927(6)
_cell_length_c 22.805(9)
_cell_measurement_reflns_used 26
_cell_measurement_temperature 293(2)
_cell_measurement_theta_max 31
_cell_measurement_theta_min 3
_cell_volume 12131(7)
_computing_structure_refinement 'SHELXL-97 (Sheldrick, 1997)'
_diffrn_ambient_temperature 293(2)
_diffrn_measured_fraction_theta_full 0.827
_diffrn_measured_fraction_theta_max 0.827
_diffrn_radiation_monochromator graphite
_diffrn_radiation_source 'fine-focus sealed tube'
_diffrn_radiation_type MoK\a
_diffrn_radiation_wavelength 0.71073
_diffrn_reflns_av_R_equivalents 0.1734
_diffrn_reflns_av_sigmaI/netI 0.1181
_diffrn_reflns_limit_h_max 37
_diffrn_reflns_limit_h_min 0
_diffrn_reflns_limit_k_max 31
_diffrn_reflns_limit_k_min 0
_diffrn_reflns_limit_l_max 32
_diffrn_reflns_limit_l_min 0
_diffrn_reflns_number 18476
_diffrn_reflns_theta_full 32.45
_diffrn_reflns_theta_max 32.45
_diffrn_reflns_theta_min 1.83
_exptl_absorpt_coefficient_mu 1.040
_exptl_absorpt_correction_type none
_exptl_crystal_colour yellow-green
_exptl_crystal_density_diffrn 1.460
_exptl_crystal_density_method 'not measured'
_exptl_crystal_description prism
_exptl_crystal_F_000 5456
_exptl_crystal_size_max 0.35
_exptl_crystal_size_mid 0.25
_exptl_crystal_size_min 0.15
_refine_diff_density_max 1.290
_refine_diff_density_min -1.651
_refine_diff_density_rms 0.123
_refine_ls_extinction_method none
_refine_ls_goodness_of_fit_ref 1.212
_refine_ls_hydrogen_treatment constr
_refine_ls_matrix_type full
_refine_ls_number_parameters 796
_refine_ls_number_reflns 18476
_refine_ls_number_restraints 27
_refine_ls_restrained_S_all 1.214
_refine_ls_R_factor_all 0.1986
_refine_ls_R_factor_gt 0.1153
_refine_ls_shift/su_max 0.001
_refine_ls_shift/su_mean 0.000
_refine_ls_structure_factor_coef Fsqd
_refine_ls_weighting_details 'calc w=1/[\s^2^(Fo^2^)+(0.0739P)^2^+38.5534P] where P=(Fo^2^+2Fc^2^)/3'
_refine_ls_weighting_scheme calc
_refine_ls_wR_factor_gt 0.2364
_refine_ls_wR_factor_ref 0.2731
_reflns_number_gt 11616
_reflns_number_total 18476
_reflns_threshold_expression >2sigma(I)
_cod_data_source_file ic060942qsi20060630_104750.cif
_cod_data_source_block complex_3
_cod_original_sg_symbol_H-M Pbam
_cod_database_code 4350464

loop_
_symmetry_equiv_pos_as_xyz
'x, y, z'
'-x, -y, z'
'x+1/2, -y+1/2, -z'
'-x+1/2, y+1/2, -z'
'-x, -y, -z'
'x, y, -z'
'-x-1/2, y-1/2, z'
'x-1/2, -y-1/2, z'

loop_
_atom_site_label
_atom_site_type_symbol
_atom_site_fract_x
_atom_site_fract_y
_atom_site_fract_z
_atom_site_U_iso_or_equiv
_atom_site_adp_type
_atom_site_occupancy
_atom_site_symmetry_multiplicity
_atom_site_calc_flag
_atom_site_refinement_flags
Cr1 Cr 0.34568(6) 0.31852(9) 0.5000 0.0344(4) Uani 1 2 d S
Cr2 Cr 0.35007(6) 0.36816(8) 0.0000 0.0292(3) Uani 1 2 d S
Pr Pr 0.301752(13) 0.33529(2) 0.248514(15) 0.03179(12) Uani 1 1 d .
O1 O 0.3605(2) 0.2444(3) 0.2365(2) 0.0442(13) Uani 1 1 d .
O2 O 0.3955(2) 0.3671(3) 0.2615(2) 0.0394(12) Uani 1 1 d .
O3 O 0.3152(2) 0.4503(3) 0.2373(3) 0.0497(14) Uani 1 1 d .
N7 N 0.2183(5) 0.3035(8) 0.5000 0.074(4) Uani 1 2 d S
N6 N 0.3310(2) 0.3170(4) 0.3581(3) 0.0387(15) Uani 1 1 d .
N8 N 0.4701(4) 0.3456(5) 0.5000 0.044(2) Uani 1 2 d S
N9 N 0.3230(5) 0.4719(7) 0.5000 0.062(3) Uani 1 2 d S
N10 N 0.3799(6) 0.1666(8) 0.5000 0.082(4) Uani 1 2 d S
N11 N 0.3326(2) 0.3578(3) 0.1399(2) 0.0369(14) Uani 1 1 d .
N12 N 0.2241(4) 0.3320(6) 0.0000 0.053(3) Uani 1 2 d S
N13 N 0.4775(4) 0.3781(6) 0.0000 0.054(3) Uani 1 2 d S
N14 N 0.3672(5) 0.2139(8) 0.0000 0.067(3) Uani 1 2 d S
N15 N 0.3419(4) 0.5219(6) 0.0000 0.046(2) Uani 1 2 d S
N1 N 0.2110(3) 0.3776(4) 0.2013(3) 0.0460(17) Uani 1 1 d .
N2 N 0.2320(3) 0.4062(4) 0.3138(3) 0.0480(17) Uani 1 1 d .
C1 C 0.2029(3) 0.3656(5) 0.1441(4) 0.047(2) Uani 1 1 d .
H1 H 0.2294 0.3452 0.1230 0.056 Uiso 1 1 calc R
C2 C 0.1583(3) 0.3816(5) 0.1159(4) 0.055(2) Uani 1 1 d .
H2 H 0.1547 0.3740 0.0759 0.066 Uiso 1 1 calc R
C3 C 0.1171(4) 0.4102(5) 0.1483(4) 0.054(2) Uani 1 1 d .
H3 H 0.0852 0.4207 0.1309 0.065 Uiso 1 1 calc R
C4 C 0.1263(3) 0.4217(5) 0.2061(4) 0.054(2) Uani 1 1 d .
H4 H 0.1006 0.4423 0.2280 0.065 Uiso 1 1 calc R
C5 C 0.1732(3) 0.4035(4) 0.2337(3) 0.0438(19) Uani 1 1 d D
C6 C 0.1842(3) 0.4171(5) 0.2961(3) 0.049(2) Uani 1 1 d D
C7 C 0.1463(3) 0.4461(5) 0.3309(4) 0.054(2) Uani 1 1 d .
H7 H 0.1138 0.4578 0.3155 0.065 Uiso 1 1 calc R
C8 C 0.1578(4) 0.4565(6) 0.3873(4) 0.065(3) Uani 1 1 d .
H8 H 0.1311 0.4663 0.4137 0.078 Uiso 1 1 calc R
C9 C 0.2092(4) 0.4529(6) 0.4067(4) 0.063(3) Uani 1 1 d .
H9 H 0.2196 0.4690 0.4429 0.076 Uiso 1 1 calc R
C10 C 0.2442(3) 0.4236(5) 0.3687(4) 0.054(2) Uani 1 1 d .
H10 H 0.2781 0.4156 0.3821 0.065 Uiso 1 1 calc R
N3 N 0.2253(3) 0.2618(4) 0.2961(3) 0.0468(17) Uani 1 1 d .
N4 N 0.2540(3) 0.2409(4) 0.1850(3) 0.0494(17) Uani 1 1 d .
C11 C 0.2139(4) 0.2656(5) 0.3528(4) 0.056(2) Uani 1 1 d .
H11 H 0.2371 0.2874 0.3771 0.067 Uiso 1 1 calc R
C12 C 0.1682(4) 0.2382(6) 0.3784(4) 0.073(3) Uani 1 1 d .
H12 H 0.1622 0.2397 0.4186 0.087 Uiso 1 1 calc R
C13 C 0.1326(4) 0.2089(6) 0.3402(4) 0.079(4) Uani 1 1 d .
H13 H 0.0988 0.1984 0.3522 0.095 Uiso 1 1 calc R
C14 C 0.1487(4) 0.1969(6) 0.2869(4) 0.071(3) Uani 1 1 d .
H14 H 0.1287 0.1691 0.2641 0.085 Uiso 1 1 calc R
C15 C 0.1925(3) 0.2224(5) 0.2629(4) 0.052(2) Uani 1 1 d D
C16 C 0.2078(3) 0.2130(5) 0.2013(4) 0.050(2) Uani 1 1 d D
C17 C 0.1797(4) 0.1752(5) 0.1650(4) 0.055(2) Uani 1 1 d .
H17 H 0.1487 0.1565 0.1781 0.066 Uiso 1 1 calc R
C18 C 0.1967(4) 0.1645(5) 0.1088(4) 0.054(2) Uani 1 1 d .
H18 H 0.1770 0.1396 0.0832 0.064 Uiso 1 1 calc R
C19 C 0.2447(4) 0.1918(5) 0.0906(4) 0.054(2) Uani 1 1 d .
H19 H 0.2577 0.1858 0.0529 0.064 Uiso 1 1 calc R
C20 C 0.2715(4) 0.2281(4) 0.1319(4) 0.047(2) Uani 1 1 d .
H20 H 0.3041 0.2446 0.1212 0.057 Uiso 1 1 calc R
C21 C 0.3402(3) 0.3169(4) 0.4087(3) 0.0427(18) Uani 1 1 d .
C22 C 0.2655(5) 0.3044(7) 0.5000 0.052(3) Uani 1 2 d S
C23 C 0.4253(5) 0.3391(6) 0.5000 0.046(3) Uani 1 2 d S
C24 C 0.3281(5) 0.4197(8) 0.5000 0.050(3) Uani 1 2 d S
C25 C 0.3633(5) 0.2199(8) 0.5000 0.053(3) Uani 1 2 d S
C26 C 0.3430(3) 0.3636(4) 0.0897(4) 0.0444(19) Uani 1 1 d .
C27 C 0.2681(4) 0.3510(6) 0.0000 0.041(3) Uani 1 2 d S
C28 C 0.4316(5) 0.3796(6) 0.0000 0.045(3) Uani 1 2 d S
C29 C 0.3606(6) 0.2683(10) 0.0000 0.062(4) Uani 1 2 d S
C30 C 0.3417(4) 0.4669(6) 0.0000 0.040(2) Uani 1 2 d S
N16 N 0.4696(3) 0.2714(4) 0.3077(3) 0.0483(17) Uani 1 1 d .
N17 N 0.4574(3) 0.2510(4) 0.1863(3) 0.0507(18) Uani 1 1 d .
C31 C 0.4679(4) 0.2673(5) 0.3652(4) 0.056(2) Uani 1 1 d .
H31 H 0.4465 0.2952 0.3862 0.068 Uiso 1 1 calc R
C32 C 0.4974(4) 0.2223(6) 0.3952(4) 0.068(3) Uani 1 1 d .
H32 H 0.4909 0.2159 0.4349 0.082 Uiso 1 1 calc R
C33 C 0.5352(5) 0.1875(7) 0.3690(4) 0.088(4) Uani 1 1 d .
H33 H 0.5589 0.1627 0.3902 0.105 Uiso 1 1 calc R
C34 C 0.5368(5) 0.1915(6) 0.3039(4) 0.078(4) Uani 1 1 d .
H34 H 0.5604 0.1670 0.2822 0.094 Uiso 1 1 calc R
C35 C 0.5017(4) 0.2332(5) 0.2763(3) 0.053(2) Uani 1 1 d D
C36 C 0.5039(4) 0.2380(4) 0.2125(3) 0.049(2) Uani 1 1 d D
C37 C 0.5495(4) 0.2329(5) 0.1814(4) 0.057(2) Uani 1 1 d .
H37 H 0.5810 0.2254 0.2008 0.068 Uiso 1 1 calc R
C38 C 0.5490(4) 0.2389(5) 0.1210(4) 0.062(3) Uani 1 1 d .
H38 H 0.5798 0.2356 0.0991 0.075 Uiso 1 1 calc R
C39 C 0.5021(4) 0.2497(5) 0.0951(4) 0.057(2) Uani 1 1 d .
H39 H 0.4997 0.2530 0.0545 0.069 Uiso 1 1 calc R
C40 C 0.4569(4) 0.2559(5) 0.1300(4) 0.057(3) Uani 1 1 d .
H40 H 0.4250 0.2639 0.1115 0.068 Uiso 1 1 calc R
N18 N 0.4045(3) 0.5099(4) 0.1988(3) 0.0539(19) Uani 1 1 d .
N19 N 0.4173(3) 0.4791(4) 0.3153(3) 0.0539(19) Uani 1 1 d .
C41 C 0.4059(4) 0.5147(5) 0.1413(4) 0.060(3) Uani 1 1 d .
H41 H 0.3803 0.4935 0.1195 0.072 Uiso 1 1 calc R
C42 C 0.4435(4) 0.5496(5) 0.1118(4) 0.066(3) Uani 1 1 d .
H42 H 0.4440 0.5506 0.0711 0.079 Uiso 1 1 calc R
C43 C 0.4796(4) 0.5826(5) 0.1433(4) 0.059(3) Uani 1 1 d .
H43 H 0.5044 0.6074 0.1240 0.071 Uiso 1 1 calc R
C44 C 0.4797(4) 0.5796(5) 0.2025(4) 0.054(2) Uani 1 1 d .
H44 H 0.5057 0.6001 0.2242 0.065 Uiso 1 1 calc R
C45 C 0.4405(3) 0.5454(5) 0.2297(4) 0.050(2) Uani 1 1 d D
C46 C 0.4384(3) 0.5367(5) 0.2926(4) 0.056(2) Uani 1 1 d D
C47 C 0.4572(4) 0.5836(5) 0.3312(5) 0.057(2) Uani 1 1 d .
H47 H 0.4715 0.6212 0.3164 0.068 Uiso 1 1 calc R
C48 C 0.4545(5) 0.5737(6) 0.3937(5) 0.079(3) Uani 1 1 d .
H48 H 0.4684 0.6038 0.4195 0.095 Uiso 1 1 calc R
C49 C 0.4316(4) 0.5200(6) 0.4140(5) 0.072(3) Uani 1 1 d .
H49 H 0.4284 0.5126 0.4541 0.086 Uiso 1 1 calc R
C50 C 0.4120(4) 0.4745(5) 0.3718(4) 0.063(3) Uani 1 1 d .
H50 H 0.3942 0.4390 0.3863 0.076 Uiso 1 1 calc R
N20 N 0.3286(4) 0.1292(5) 0.2918(4) 0.073(3) Uani 1 1 d .
N21 N 0.2560(3) 0.0315(4) 0.1856(3) 0.0550(19) Uani 1 1 d .
C51 C 0.3214(5) 0.1431(7) 0.3498(5) 0.083(4) Uani 1 1 d .
H51 H 0.3504 0.1598 0.3693 0.099 Uiso 1 1 calc R
C52 C 0.2784(6) 0.1359(6) 0.3816(5) 0.086(4) Uani 1 1 d .
H52 H 0.2751 0.1574 0.4171 0.103 Uiso 1 1 calc R
C53 C 0.2390(6) 0.0974(6) 0.3630(5) 0.087(4) Uani 1 1 d .
H53 H 0.2090 0.0873 0.3844 0.104 Uiso 1 1 calc R
C54 C 0.2510(5) 0.0740(6) 0.3035(5) 0.070(3) Uani 1 1 d .
H54 H 0.2280 0.0435 0.2887 0.084 Uiso 1 1 calc R
C55 C 0.2897(4) 0.0905(5) 0.2687(4) 0.060(3) Uani 1 1 d D
C56 C 0.2928(4) 0.0741(5) 0.2069(4) 0.054(2) Uani 1 1 d D
C57 C 0.3337(4) 0.0949(6) 0.1748(5) 0.066(3) Uani 1 1 d .
H57 H 0.3592 0.1213 0.1912 0.080 Uiso 1 1 calc R
C58 C 0.3369(4) 0.0758(6) 0.1158(5) 0.075(3) Uani 1 1 d .
H58 H 0.3650 0.0872 0.0919 0.089 Uiso 1 1 calc R
C59 C 0.2925(4) 0.0362(5) 0.0940(4) 0.060(3) Uani 1 1 d .
H59 H 0.2906 0.0256 0.0544 0.072 Uiso 1 1 calc R
C60 C 0.2562(4) 0.0163(5) 0.1300(4) 0.062(3) Uani 1 1 d .
H60 H 0.2295 -0.0097 0.1156 0.074 Uiso 1 1 calc R
O1W O 0.5933(4) 0.3522(5) 0.0000 0.059(2) Uani 1 2 d S
O2W O 0.1075(4) 0.3265(5) 0.5000 0.060(2) Uani 1 2 d S
O3W O 0.6236(3) 0.2237(5) 0.0000 0.054(2) Uani 1 2 d S
O4W O 0.0804(4) 0.1950(5) 0.5000 0.063(3) Uani 1 2 d S
O5W O 0.1657(3) 0.1087(5) 0.5000 0.063(3) Uani 1 2 d S
O6W O 0.5502(5) 0.1229(5) 0.0000 0.080(3) Uani 1 2 d S
07W O 0.3954(5) -0.0074(6) 0.0000 0.093(4) Uani 1 2 d S
O8W O 0.4435(6) 0.1194(7) 0.0183(6) 0.080(5) Uani 0.50 1 d P
C61 C 0.0000 0.5000 0.0906(3) 0.081(5) Uiso 1 2 d SD
C62 C -0.0217(4) 0.4484(3) 0.1208(3) 0.083(3) Uiso 1 1 d D
C63 C -0.0226(4) 0.4489(3) 0.1819(3) 0.097(4) Uiso 0.50 1 d PD
C64 C 0.0000 0.5000 0.2121(3) 0.076(4) Uiso 1 2 d SD
C65 C 0.0000 0.5000 0.2733(3) 0.104(6) Uiso 1 2 d SD
C66 C 0.0324(5) 0.5426(5) 0.3035(3) 0.128(5) Uiso 0.50 1 d PD
C67 C 0.0334(5) 0.5415(6) 0.3647(3) 0.123(6) Uiso 1 1 d D
C68 C 0.0000 0.5000 0.3948(3) 0.126(8) Uiso 1 2 d SD
N22 N -0.0226(4) 0.4489(3) 0.1819(3) 0.097(4) Uiso 0.50 1 d P
N23 N 0.0324(5) 0.5426(5) 0.3035(3) 0.128(5) Uiso 0.50 1 d P

loop_
_atom_site_aniso_label
_atom_site_aniso_U_11
_atom_site_aniso_U_22
_atom_site_aniso_U_33
_atom_site_aniso_U_23
_atom_site_aniso_U_13
_atom_site_aniso_U_12
Cr1 0.0243(8) 0.0533(12) 0.0257(7) 0.000 0.000 0.0060(7)
Cr2 0.0259(7) 0.0369(10) 0.0250(7) 0.000 0.000 0.0015(6)
Pr 0.02553(18) 0.0443(3) 0.02553(17) -0.00396(15) -0.00009(14) -0.00076(15)
O1 0.039(3) 0.040(3) 0.054(3) 0.001(3) -0.001(2) -0.003(2)
O2 0.036(3) 0.045(3) 0.038(3) -0.001(2) -0.002(2) 0.002(2)
O3 0.043(3) 0.046(4) 0.061(4) -0.005(3) -0.004(3) -0.004(3)
N7 0.057(8) 0.106(12) 0.060(7) 0.000 0.000 -0.003(7)
N6 0.030(3) 0.051(4) 0.034(3) 0.003(3) 0.000(2) -0.007(3)
N8 0.031(5) 0.056(7) 0.045(5) 0.000 0.000 0.003(4)
N9 0.064(8) 0.058(9) 0.064(7) 0.000 0.000 0.012(6)
N10 0.096(11) 0.066(11) 0.085(10) 0.000 0.000 0.009(8)
N11 0.036(3) 0.048(4) 0.026(3) -0.005(2) 0.003(2) -0.007(3)
N12 0.034(5) 0.073(9) 0.052(6) 0.000 0.000 0.001(5)
N13 0.045(6) 0.057(8) 0.061(6) 0.000 0.000 -0.004(5)
N14 0.070(8) 0.071(10) 0.060(7) 0.000 0.000 0.007(7)
N15 0.033(5) 0.062(8) 0.043(5) 0.000 0.000 0.002(4)
N1 0.045(4) 0.047(5) 0.045(4) -0.002(3) 0.002(3) 0.004(3)
N2 0.042(4) 0.058(5) 0.044(4) -0.009(3) -0.001(3) 0.003(3)
C1 0.052(5) 0.046(6) 0.043(4) -0.006(4) 0.003(3) 0.002(4)
C2 0.051(5) 0.073(7) 0.041(4) 0.000(4) -0.012(4) 0.003(4)
C3 0.051(5) 0.064(7) 0.048(5) 0.004(4) -0.013(4) 0.009(4)
C4 0.041(5) 0.065(7) 0.056(5) -0.006(4) 0.005(4) 0.012(4)
C5 0.041(4) 0.045(5) 0.046(4) -0.001(3) -0.003(3) -0.004(3)
C6 0.046(5) 0.053(6) 0.046(4) -0.004(4) 0.001(4) 0.005(4)
C7 0.045(5) 0.062(7) 0.055(5) -0.016(4) -0.010(4) 0.015(4)
C8 0.067(6) 0.083(8) 0.045(5) -0.012(5) 0.012(4) 0.011(5)
C9 0.054(6) 0.090(9) 0.046(5) -0.017(5) -0.004(4) 0.015(5)
C10 0.040(5) 0.066(7) 0.056(5) -0.003(4) -0.011(4) 0.006(4)
N3 0.042(4) 0.054(5) 0.044(4) -0.005(3) 0.001(3) -0.009(3)
N4 0.049(4) 0.053(5) 0.046(4) -0.004(3) 0.002(3) -0.005(3)
C11 0.049(5) 0.075(8) 0.045(5) 0.000(4) 0.001(4) -0.013(5)
C12 0.061(6) 0.115(10) 0.042(5) -0.011(5) 0.013(4) -0.025(6)
C13 0.062(6) 0.120(11) 0.056(6) -0.006(6) 0.014(5) -0.038(7)
C14 0.064(6) 0.091(9) 0.056(6) -0.017(5) 0.009(5) -0.038(6)
C15 0.041(5) 0.060(6) 0.054(5) -0.002(4) 0.005(4) -0.011(4)
C16 0.039(4) 0.053(6) 0.058(5) -0.005(4) -0.004(4) 0.001(4)
C17 0.045(5) 0.068(7) 0.053(5) 0.002(4) -0.002(4) -0.005(4)
C18 0.062(6) 0.045(6) 0.054(5) -0.010(4) -0.008(4) -0.003(4)
C19 0.058(5) 0.055(6) 0.048(4) -0.005(4) 0.002(4) -0.006(4)
C20 0.050(5) 0.044(6) 0.048(5) 0.000(4) 0.007(4) -0.006(4)
C21 0.040(4) 0.042(5) 0.046(4) 0.001(3) 0.005(3) -0.007(3)
C22 0.038(6) 0.075(10) 0.043(6) 0.000 0.000 -0.007(6)
C23 0.046(7) 0.053(9) 0.039(5) 0.000 0.000 0.012(5)
C24 0.046(7) 0.055(10) 0.048(7) 0.000 0.000 0.009(6)
C25 0.055(8) 0.057(10) 0.047(7) 0.000 0.000 -0.007(6)
C26 0.031(4) 0.050(6) 0.052(5) 0.003(4) -0.003(3) -0.002(3)
C27 0.041(6) 0.051(8) 0.032(5) 0.000 0.000 0.005(5)
C28 0.055(7) 0.040(8) 0.039(6) 0.000 0.000 -0.005(5)
C29 0.057(8) 0.100(14) 0.029(6) 0.000 0.000 -0.031(8)
C30 0.044(6) 0.026(7) 0.049(6) 0.000 0.000 -0.002(5)
N16 0.051(4) 0.046(5) 0.047(4) -0.002(3) -0.002(3) 0.006(3)
N17 0.056(4) 0.051(5) 0.045(4) -0.005(3) -0.005(3) 0.004(4)
C31 0.058(6) 0.066(7) 0.045(5) -0.011(4) -0.005(4) 0.005(5)
C32 0.076(7) 0.086(9) 0.043(5) 0.001(5) 0.012(5) 0.021(6)
C33 0.093(9) 0.117(11) 0.052(6) 0.002(6) -0.013(6) 0.057(8)
C34 0.098(8) 0.081(9) 0.055(6) -0.005(5) 0.012(5) 0.053(7)
C35 0.049(5) 0.071(7) 0.041(4) -0.002(4) -0.002(4) 0.010(5)
C36 0.052(5) 0.047(6) 0.047(4) -0.002(4) -0.005(4) 0.008(4)
C37 0.047(5) 0.078(8) 0.045(5) -0.003(4) 0.004(4) 0.008(5)
C38 0.047(5) 0.080(8) 0.061(6) 0.004(5) 0.004(4) 0.007(5)
C39 0.072(6) 0.064(7) 0.036(4) 0.008(4) 0.006(4) 0.011(5)
C40 0.060(6) 0.073(7) 0.038(4) 0.005(4) -0.011(4) 0.017(5)
N18 0.045(4) 0.060(6) 0.057(4) 0.006(4) -0.002(3) -0.010(4)
N19 0.049(4) 0.060(6) 0.052(4) -0.005(4) 0.002(3) -0.004(4)
C41 0.066(6) 0.063(7) 0.052(5) 0.007(4) -0.011(4) -0.013(5)
C42 0.075(7) 0.071(8) 0.051(5) 0.015(5) -0.006(5) -0.003(6)
C43 0.057(6) 0.063(7) 0.056(5) 0.014(5) -0.003(4) -0.014(5)
C44 0.050(5) 0.044(6) 0.070(6) 0.002(4) -0.008(4) -0.007(4)
C45 0.044(5) 0.046(6) 0.060(5) 0.005(4) -0.006(4) 0.001(4)
C46 0.039(5) 0.063(7) 0.067(6) 0.003(5) 0.004(4) -0.003(4)
C47 0.054(5) 0.038(6) 0.079(7) -0.007(5) 0.003(5) -0.006(4)
C48 0.083(8) 0.083(10) 0.071(7) -0.020(6) 0.004(6) -0.017(7)
C49 0.081(7) 0.080(9) 0.054(6) -0.019(5) 0.010(5) -0.023(6)
C50 0.069(6) 0.072(8) 0.049(5) -0.007(5) 0.012(5) -0.014(5)
N20 0.096(7) 0.059(7) 0.066(5) 0.002(4) -0.006(5) -0.018(5)
N21 0.057(5) 0.051(5) 0.056(4) 0.005(4) -0.012(4) -0.007(4)
C51 0.095(9) 0.089(10) 0.063(7) -0.009(6) -0.008(6) -0.030(8)
C52 0.125(11) 0.066(9) 0.067(7) -0.014(6) -0.011(7) -0.012(8)
C53 0.133(11) 0.062(8) 0.065(7) -0.007(6) 0.003(7) -0.033(7)
C54 0.085(8) 0.059(7) 0.068(6) -0.009(5) -0.001(6) -0.002(6)
C55 0.064(6) 0.066(8) 0.051(5) 0.007(5) -0.002(4) -0.005(5)
C56 0.057(6) 0.039(6) 0.064(6) 0.011(4) -0.003(4) -0.001(4)
C57 0.060(6) 0.072(8) 0.067(6) -0.001(5) 0.001(5) -0.008(5)
C58 0.076(7) 0.065(8) 0.083(7) 0.010(6) 0.035(6) -0.004(6)
C59 0.080(7) 0.053(7) 0.048(5) 0.005(4) 0.005(5) 0.005(5)
C60 0.066(6) 0.065(8) 0.055(5) -0.004(5) -0.001(5) -0.002(5)
O1W 0.061(6) 0.055(6) 0.062(5) 0.000 0.000 0.014(5)
O2W 0.051(5) 0.058(7) 0.071(6) 0.000 0.000 0.008(4)
O3W 0.041(5) 0.059(6) 0.063(5) 0.000 0.000 -0.001(4)
O4W 0.060(6) 0.060(7) 0.069(6) 0.000 0.000 -0.003(5)
O5W 0.045(5) 0.067(7) 0.079(6) 0.000 0.000 -0.005(4)
O6W 0.096(8) 0.061(8) 0.084(7) 0.000 0.000 -0.003(6)
07W 0.104(9) 0.075(9) 0.099(9) 0.000 0.000 -0.010(7)
O8W 0.089(10) 0.070(10) 0.082(14) -0.008(7) 0.013(7) 0.003(8)

loop_
_atom_type_symbol
_atom_type_description
_atom_type_scat_dispersion_real
_atom_type_scat_dispersion_imag
_atom_type_scat_source
C C 0.0033 0.0016 'International Tables Vol C Tables 4.2.6.8 and 6.1.1.4'
H H 0.0000 0.0000 'International Tables Vol C Tables 4.2.6.8 and 6.1.1.4'
Cr Cr 0.3209 0.6236 'International Tables Vol C Tables 4.2.6.8 and 6.1.1.4'
Pr Pr -0.2180 2.8214 'International Tables Vol C Tables 4.2.6.8 and 6.1.1.4'
N N 0.0061 0.0033 'International Tables Vol C Tables 4.2.6.8 and 6.1.1.4'
O O 0.0106 0.0060 'International Tables Vol C Tables 4.2.6.8 and 6.1.1.4'

loop_
_geom_angle_atom_site_label_1
_geom_angle_atom_site_label_2
_geom_angle_atom_site_label_3
_geom_angle
_geom_angle_site_symmetry_1
_geom_angle_site_symmetry_3
C22 Cr1 C23 176.2(6) . .
C22 Cr1 C21 86.1(2) . .
C23 Cr1 C21 94.0(2) . .
C22 Cr1 C21 86.1(2) . 6_556
C23 Cr1 C21 94.0(2) . 6_556
C21 Cr1 C21 172.1(4) . 6_556
C22 Cr1 C25 94.0(6) . .
C23 Cr1 C25 89.8(5) . .
C21 Cr1 C25 89.9(3) . .
C21 Cr1 C25 89.9(3) 6_556 .
C22 Cr1 C24 86.3(5) . .
C23 Cr1 C24 89.9(5) . .
C21 Cr1 C24 90.1(3) . .
C21 Cr1 C24 90.1(3) 6_556 .
C25 Cr1 C24 179.7(5) . .
C26 Cr2 C26 168.7(4) 6 .
C26 Cr2 C30 92.1(3) 6 .
C26 Cr2 C30 92.1(3) . .
C26 Cr2 C28 95.3(2) 6 .
C26 Cr2 C28 95.3(2) . .
C30 Cr2 C28 89.3(5) . .
C26 Cr2 C29 88.0(3) 6 .
C26 Cr2 C29 88.0(3) . .
C30 Cr2 C29 178.6(5) . .
C28 Cr2 C29 89.3(5) . .
C26 Cr2 C27 84.6(2) 6 .
C26 Cr2 C27 84.6(2) . .
C30 Cr2 C27 93.9(5) . .
C28 Cr2 C27 176.8(5) . .
C29 Cr2 C27 87.5(5) . .
O1 Pr O3 132.24(19) . .
O1 Pr O2 68.64(18) . .
O3 Pr O2 67.39(19) . .
O1 Pr N6 79.6(2) . .
O3 Pr N6 101.7(2) . .
O2 Pr N6 69.87(17) . .
O1 Pr N11 81.4(2) . .
O3 Pr N11 71.7(2) . .
O2 Pr N11 77.28(17) . .
N6 Pr N11 146.24(18) . .
O1 Pr N1 137.5(2) . .
O3 Pr N1 75.8(2) . .
O2 Pr N1 141.1(2) . .
N6 Pr N1 131.9(2) . .
N11 Pr N1 79.7(2) . .
O1 Pr N3 92.4(2) . .
O3 Pr N3 134.6(2) . .
O2 Pr N3 142.30(19) . .
N6 Pr N3 74.9(2) . .
N11 Pr N3 133.70(19) . .
N1 Pr N3 74.5(2) . .
O1 Pr N4 69.4(2) . .
O3 Pr N4 135.9(2) . .
O2 Pr N4 132.9(2) . .
N6 Pr N4 121.5(2) . .
N11 Pr N4 76.3(2) . .
N1 Pr N4 69.3(2) . .
N3 Pr N4 58.8(2) . .
O1 Pr N2 151.4(2) . .
O3 Pr N2 67.4(2) . .
O2 Pr N2 114.04(19) . .
N6 Pr N2 75.3(2) . .
N11 Pr N2 127.1(2) . .
N1 Pr N2 59.2(2) . .
N3 Pr N2 68.1(2) . .
N4 Pr N2 113.0(2) . .
C21 N6 Pr 170.2(7) . .
C26 N11 Pr 173.7(6) . .
C5 N1 C1 120.4(7) . .
C5 N1 Pr 122.1(5) . .
C1 N1 Pr 117.2(5) . .
C6 N2 C10 117.3(7) . .
C6 N2 Pr 121.9(5) . .
C10 N2 Pr 120.3(6) . .
N1 C1 C2 123.1(8) . .
N1 C1 H1 118.4 . .
C2 C1 H1 118.4 . .
C1 C2 C3 118.6(8) . .
C1 C2 H2 120.7 . .
C3 C2 H2 120.7 . .
C4 C3 C2 117.0(8) . .
C4 C3 H3 121.5 . .
C2 C3 H3 121.5 . .
C3 C4 C5 122.3(8) . .
C3 C4 H4 118.8 . .
C5 C4 H4 118.8 . .
N1 C5 C4 118.4(7) . .
N1 C5 C6 118.6(7) . .
C4 C5 C6 122.8(8) . .
N2 C6 C7 123.2(8) . .
N2 C6 C5 116.2(7) . .
C7 C6 C5 120.3(8) . .
C8 C7 C6 118.0(8) . .
C8 C7 H7 121.0 . .
C6 C7 H7 121.0 . .
C7 C8 C9 120.4(9) . .
C7 C8 H8 119.8 . .
C9 C8 H8 119.8 . .
C8 C9 C10 115.6(8) . .
C8 C9 H9 122.2 . .
C10 C9 H9 122.2 . .
N2 C10 C9 123.8(8) . .
N2 C10 H10 118.1 . .
C9 C10 H10 118.1 . .
C11 N3 C15 115.6(7) . .
C11 N3 Pr 120.9(6) . .
C15 N3 Pr 123.2(5) . .
C20 N4 C16 116.9(8) . .
C20 N4 Pr 119.0(6) . .
C16 N4 Pr 123.2(5) . .
N3 C11 C12 123.7(9) . .
N3 C11 H11 118.2 . .
C12 C11 H11 118.2 . .
C13 C12 C11 116.7(8) . .
C13 C12 H12 121.7 . .
C11 C12 H12 121.7 . .
C14 C13 C12 117.6(9) . .
C14 C13 H13 121.2 . .
C12 C13 H13 121.2 . .
C13 C14 C15 123.9(10) . .
C13 C14 H14 118.0 . .
C15 C14 H14 118.0 . .
C14 C15 N3 120.4(8) . .
C14 C15 C16 123.5(8) . .
N3 C15 C16 116.0(7) . .
C17 C16 N4 122.8(8) . .
C17 C16 C15 121.6(8) . .
N4 C16 C15 115.5(7) . .
C16 C17 C18 120.1(9) . .
C16 C17 H17 120.0 . .
C18 C17 H17 120.0 . .
C17 C18 C19 118.9(8) . .
C17 C18 H18 120.6 . .
C19 C18 H18 120.6 . .
C20 C19 C18 116.5(8) . .
C20 C19 H19 121.7 . .
C18 C19 H19 121.7 . .
N4 C20 C19 124.7(8) . .
N4 C20 H20 117.6 . .
C19 C20 H20 117.6 . .
N6 C21 Cr1 172.4(7) . .
N7 C22 Cr1 172.7(14) . .
N8 C23 Cr1 174.7(11) . .
N9 C24 Cr1 174.8(13) . .
N10 C25 Cr1 171.5(13) . .
N11 C26 Cr2 171.4(7) . .
N12 C27 Cr2 170.3(11) . .
N13 C28 Cr2 171.7(12) . .
N14 C29 Cr2 178.8(13) . .
N15 C30 Cr2 173.8(10) . .
C31 N16 C35 120.8(8) . .
C40 N17 C36 117.7(8) . .
N16 C31 C32 121.2(9) . .
N16 C31 H31 119.4 . .
C32 C31 H31 119.4 . .
C33 C32 C31 122.4(9) . .
C33 C32 H32 118.8 . .
C31 C32 H32 118.8 . .
C32 C33 C34 115.6(9) . .
C32 C33 H33 122.2 . .
C34 C33 H33 122.2 . .
C35 C34 C33 117.8(9) . .
C35 C34 H34 121.1 . .
C33 C34 H34 121.1 . .
N16 C35 C34 121.2(7) . .
N16 C35 C36 120.8(8) . .
C34 C35 C36 117.8(8) . .
N17 C36 C37 121.9(8) . .
N17 C36 C35 114.9(8) . .
C37 C36 C35 123.1(8) . .
C36 C37 C38 120.3(9) . .
C36 C37 H37 119.8 . .
C38 C37 H37 119.8 . .
C39 C38 C37 117.3(9) . .
C39 C38 H38 121.4 . .
C37 C38 H38 121.4 . .
C38 C39 C40 119.3(8) . .
C38 C39 H39 120.3 . .
C40 C39 H39 120.3 . .
N17 C40 C39 123.5(8) . .
N17 C40 H40 118.3 . .
C39 C40 H40 118.3 . .
C41 N18 C45 117.1(8) . .
C50 N19 C46 117.6(9) . .
N18 C41 C42 122.9(9) . .
N18 C41 H41 118.5 . .
C42 C41 H41 118.5 . .
C43 C42 C41 118.9(10) . .
C43 C42 H42 120.6 . .
C41 C42 H42 120.6 . .
C42 C43 C44 120.5(9) . .
C42 C43 H43 119.7 . .
C44 C43 H43 119.7 . .
C43 C44 C45 118.2(9) . .
C43 C44 H44 120.9 . .
C45 C44 H44 120.9 . .
N18 C45 C44 122.1(8) . .
N18 C45 C46 114.7(8) . .
C44 C45 C46 122.7(8) . .
C47 C46 N19 119.6(8) . .
C47 C46 C45 121.5(9) . .
N19 C46 C45 118.9(9) . .
C46 C47 C48 120.4(10) . .
C46 C47 H47 119.8 . .
C48 C47 H47 119.8 . .
C49 C48 C47 118.6(10) . .
C49 C48 H48 120.7 . .
C47 C48 H48 120.7 . .
C48 C49 C50 118.1(10) . .
C48 C49 H49 121.0 . .
C50 C49 H49 121.0 . .
N19 C50 C49 125.3(10) . .
N19 C50 H50 117.4 . .
C49 C50 H50 117.4 . .
C51 N20 C55 113.5(10) . .
C60 N21 C56 119.8(9) . .
C52 C51 N20 128.2(12) . .
C52 C51 H51 115.9 . .
N20 C51 H51 115.9 . .
C51 C52 C53 120.5(12) . .
C51 C52 H52 119.8 . .
C53 C52 H52 119.8 . .
C52 C53 C54 109.5(12) . .
C52 C53 H53 125.2 . .
C54 C53 H53 125.2 . .
C55 C54 C53 128.8(11) . .
C55 C54 H54 115.6 . .
C53 C54 H54 115.6 . .
C54 C55 N20 117.3(10) . .
C54 C55 C56 124.5(10) . .
N20 C55 C56 118.1(9) . .
C57 C56 N21 122.8(9) . .
C57 C56 C55 119.5(9) . .
N21 C56 C55 117.3(8) . .
C56 C57 C58 118.2(10) . .
C56 C57 H57 120.9 . .
C58 C57 H57 120.9 . .
C57 C58 C59 115.8(9) . .
C57 C58 H58 122.1 . .
C59 C58 H58 122.1 . .
C60 C59 C58 120.4(9) . .
C60 C59 H59 119.8 . .
C58 C59 H59 119.8 . .
C59 C60 N21 122.4(10) . .
C59 C60 H60 118.8 . .
N21 C60 H60 118.8 . .
C62 C61 C62 120.9(2) . 2_565
C63 C62 C61 119.55(12) . .
C64 C63 C62 119.56(12) . .
C63 C64 N22 120.9(2) . 2_565
C63 C64 C63 120.9(2) . 2_565
N22 C64 C63 0.0(5) 2_565 2_565
C63 C64 C65 119.57(10) . .
N22 C64 C65 119.57(10) 2_565 .
C63 C64 C65 119.57(10) 2_565 .
C66 C65 N23 120.9(2) . 2_565
C66 C65 C66 120.9(2) . 2_565
N23 C65 C66 0.0(4) 2_565 2_565
C66 C65 C64 119.57(10) . .
N23 C65 C64 119.57(10) 2_565 .
C66 C65 C64 119.57(10) 2_565 .
C65 C66 C67 119.54(13) . .
C68 C67 C66 119.54(12) . .
C67 C68 C67 120.9(2) 2_565 .

loop_
_geom_bond_atom_site_label_1
_geom_bond_atom_site_label_2
_geom_bond_distance
_geom_bond_site_symmetry_2
Cr1 C22 2.060(12) .
Cr1 C23 2.068(13) .
Cr1 C21 2.086(8) .
Cr1 C21 2.086(8) 6_556
Cr1 C25 2.112(16) .
Cr1 C24 2.163(16) .
Cr2 C26 2.055(8) 6
Cr2 C26 2.055(8) .
Cr2 C30 2.078(13) .
Cr2 C28 2.086(13) .
Cr2 C29 2.11(2) .
Cr2 C27 2.114(12) .
Pr O1 2.434(6) .
Pr O3 2.444(6) .
Pr O2 2.491(5) .
Pr N6 2.636(6) .
Pr N11 2.641(6) .
Pr N1 2.694(7) .
Pr N3 2.705(7) .
Pr N4 2.733(7) .
Pr N2 2.750(7) .
N7 C22 1.199(16) .
N6 C21 1.177(9) .
N8 C23 1.149(15) .
N9 C24 1.102(17) .
N10 C25 1.193(19) .
N11 C26 1.181(10) .
N12 C27 1.187(15) .
N13 C28 1.168(15) .
N14 C29 1.15(2) .
N15 C30 1.150(15) .
N1 C5 1.327(10) .
N1 C1 1.345(10) .
N2 C6 1.302(10) .
N2 C10 1.340(11) .
C1 C2 1.347(11) .
C1 H1 0.9300 .
C2 C3 1.415(13) .
C2 H2 0.9300 .
C3 C4 1.359(12) .
C3 H3 0.9300 .
C4 C5 1.402(12) .
C4 H4 0.9300 .
C5 C6 1.477(9) .
C6 C7 1.388(11) .
C7 C8 1.339(12) .
C7 H7 0.9300 .
C8 C9 1.381(13) .
C8 H8 0.9300 .
C9 C10 1.384(12) .
C9 H9 0.9300 .
C10 H10 0.9300 .
N3 C11 1.328(11) .
N3 C15 1.395(11) .
N4 C20 1.319(10) .
N4 C16 1.363(11) .
C11 C12 1.421(13) .
C11 H11 0.9300 .
C12 C13 1.397(14) .
C12 H12 0.9300 .
C13 C14 1.305(13) .
C13 H13 0.9300 .
C14 C15 1.352(12) .
C14 H14 0.9300 .
C15 C16 1.471(10) .
C16 C17 1.349(12) .
C17 C18 1.372(13) .
C17 H17 0.9300 .
C18 C19 1.408(13) .
C18 H18 0.9300 .
C19 C20 1.388(12) .
C19 H19 0.9300 .
C20 H20 0.9300 .
N16 C31 1.316(11) .
N16 C35 1.347(11) .
N17 C40 1.288(11) .
N17 C36 1.353(11) .
C31 C32 1.385(14) .
C31 H31 0.9300 .
C32 C33 1.346(14) .
C32 H32 0.9300 .
C33 C34 1.488(14) .
C33 H33 0.9300 .
C34 C35 1.398(13) .
C34 H34 0.9300 .
C35 C36 1.460(10) .
C36 C37 1.363(12) .
C37 C38 1.383(13) .
C37 H37 0.9300 .
C38 C39 1.351(13) .
C38 H38 0.9300 .
C39 C40 1.403(13) .
C39 H39 0.9300 .
C40 H40 0.9300 .
N18 C41 1.315(11) .
N18 C45 1.373(11) .
N19 C50 1.300(11) .
N19 C46 1.418(12) .
C41 C42 1.378(14) .
C41 H41 0.9300 .
C42 C43 1.352(14) .
C42 H42 0.9300 .
C43 C44 1.352(13) .
C43 H43 0.9300 .
C44 C45 1.376(12) .
C44 H44 0.9300 .
C45 C46 1.445(10) .
C46 C47 1.402(13) .
C47 C48 1.442(15) .
C47 H47 0.9300 .
C48 C49 1.348(16) .
C48 H48 0.9300 .
C49 C50 1.443(14) .
C49 H49 0.9300 .
C50 H50 0.9300 .
N20 C51 1.367(14) .
N20 C55 1.382(13) .
N21 C60 1.308(11) .
N21 C56 1.379(12) .
C51 C52 1.321(17) .
C51 H51 0.9300 .
C52 C53 1.352(16) .
C52 H52 0.9300 .
C53 C54 1.473(15) .
C53 H53 0.9300 .
C54 C55 1.311(14) .
C54 H54 0.9300 .
C55 C56 1.451(11) .
C56 C57 1.344(13) .
C57 C58 1.408(15) .
C57 H57 0.9300 .
C58 C59 1.485(15) .
C58 H58 0.9300 .
C59 C60 1.303(13) .
C59 H59 0.9300 .
C60 H60 0.9300 .
O8W O8W 0.83(3) 6
C61 C62 1.3951(10) .
C61 C62 1.3951(10) 2_565
C62 C63 1.3951(11) .
C63 C64 1.3949(10) .
C64 N22 1.3949(10) 2_565
C64 C63 1.3949(10) 2_565
C64 C65 1.3954(15) .
C65 C66 1.3948(10) .
C65 N23 1.3948(10) 2_565
C65 C66 1.3948(10) 2_565
C66 C67 1.3954(11) .
C67 C68 1.3950(10) .
C68 C67 1.3950(10) 2_565
